data_7708657
loop_
_publ_author_name
'Kote, Basvaraj S.'
'Kunchur, Harish S.'
'Radhakrishna, Latchupatula'
'Pandey, Madhusudan Kumar'
'Balakrishna, Maravanji Shivaramaiah'

_publ_section_title
;
 Group 11 metal complexes of a dinucleating triazole appended
 bisphosphine,
 1,4-bis(5-(diisopropylphosphaneyl)-1-phenyl-1H-1,2,3-triazol-4-yl)benzene
;
_journal_name_full 'Dalton Transactions'
_journal_paper_doi 10.1039/D1DT02803K
_journal_year 2021
_chemical_formula_moiety 'C34 H42 Br2 Cu2 N6 P2'
_chemical_formula_sum 'C34 H42 Br2 Cu2 N6 P2'
_chemical_formula_weight 883.57
_space_group_crystal_system monoclinic
_space_group_IT_number 14
_space_group_name_Hall '-P 2ybc'
_space_group_name_H-M_alt 'P 1 21/c 1'
_atom_sites_solution_hydrogens geom
_audit_creation_date 2021-05-17
_audit_creation_method
;
Olex2 1.5-alpha
(compiled 2021.05.01 svn.r6f5a8f70 for OlexSys, GUI svn.r6320)
;
_audit_update_record
;
2021-10-12 deposited with the CCDC.	2021-10-29 downloaded from the CCDC.
;
_cell_angle_alpha 90
_cell_angle_beta 100.700(6)
_cell_angle_gamma 90
_cell_formula_units_Z 4
_cell_length_a 10.3774(7)
_cell_length_b 13.1298(5)
_cell_length_c 27.1445(13)
_cell_measurement_reflns_used 6817
_cell_measurement_temperature 150(2)
_cell_measurement_theta_max 29.6270
_cell_measurement_theta_min 2.1810
_cell_volume 3634.2(3)
_computing_cell_refinement 'CrystalClear-SM Expert 2.0 r7 (Rigaku, 2011)'
_computing_data_collection 'CrystalClear-SM Expert 2.0 r7 (Rigaku, 2011)'
_computing_data_reduction 'CrystalClear-SM Expert 2.0 r7 (Rigaku, 2011)'
_computing_molecular_graphics 'Olex2 1.5-alpha (Dolomanov et al., 2009)'
_computing_publication_material 'Olex2 1.5-alpha (Dolomanov et al., 2009)'
_computing_structure_refinement 'SHELXL 2014/7 (Sheldrick, 2015)'
_computing_structure_solution 'ShelXT (Sheldrick, 2015)'
_diffrn_ambient_temperature 150.00
_diffrn_detector_area_resol_mean 28.5714
_diffrn_detector_type 'Rigaku Saturn724+'
_diffrn_measured_fraction_theta_full 0.999
_diffrn_measured_fraction_theta_max 0.999
_diffrn_measurement_details
;
List of Runs (angles in degrees, time in seconds):

  # Type    Start    End  Width  t~exp~   \w     \q     \k     \f   Frames
#--------------------------------------------------------------------------
  1  \w   -110.00  53.00   0.50   10.00    --  -20.00   0.00-180.00  326
  2  \w    -98.00  18.50   0.50   10.00    --  -20.00 -72.00  36.00  233
  3  \w     14.00  70.00   0.50   10.00    --  -20.00  72.00 108.00  112
  4  \w    -44.00 -14.00   0.50   10.00    --  -20.00 -72.00 108.00   60
  5  \w   -110.00 -22.50   0.50   10.00    --  -20.00 -72.00 -36.00  175
;
_diffrn_measurement_device 'AFC12 (Right): Kappa 3 circle'
_diffrn_measurement_device_type 'Rigaku Saturn724+ (2x2 bin mode)'
_diffrn_measurement_method 'profile data from \w-scans'
_diffrn_measurement_specimen_support 'Mitegen 50um'
_diffrn_radiation_type MoK\a
_diffrn_radiation_wavelength 0.71073
_diffrn_reflns_av_R_equivalents 0.1138
_diffrn_reflns_av_unetI/netI 0.0941
_diffrn_reflns_Laue_measured_fraction_full 0.999
_diffrn_reflns_Laue_measured_fraction_max 0.999
_diffrn_reflns_limit_h_max 12
_diffrn_reflns_limit_h_min -12
_diffrn_reflns_limit_k_max 15
_diffrn_reflns_limit_k_min -15
_diffrn_reflns_limit_l_max 23
_diffrn_reflns_limit_l_min -32
_diffrn_reflns_number 29523
_diffrn_reflns_point_group_measured_fraction_full 0.999
_diffrn_reflns_point_group_measured_fraction_max 0.999
_diffrn_reflns_theta_full 24.997
_diffrn_reflns_theta_max 24.997
_diffrn_reflns_theta_min 2.278
_exptl_absorpt_coefficient_mu 3.491
_exptl_absorpt_correction_T_max 1.00000
_exptl_absorpt_correction_T_min 0.24768
_exptl_absorpt_correction_type multi-scan
_exptl_absorpt_process_details
;
CrysAlisPro 1.171.39.46 (Rigaku Oxford Diffraction, 2018)
Empirical absorption correction using spherical harmonics,
 implemented in SCALE3 ABSPACK scaling algorithm.
;
_exptl_crystal_colour colourless
_exptl_crystal_colour_primary colourless
_exptl_crystal_density_diffrn 1.615
_exptl_crystal_description plate
_exptl_crystal_F_000 1784
_exptl_crystal_size_max 0.19
_exptl_crystal_size_mid 0.11
_exptl_crystal_size_min 0.09
_refine_diff_density_max 1.231
_refine_diff_density_min -1.156
_refine_diff_density_rms 0.165
_refine_ls_extinction_method none
_refine_ls_goodness_of_fit_ref 1.101
_refine_ls_hydrogen_treatment constr
_refine_ls_matrix_type full
_refine_ls_number_parameters 423
_refine_ls_number_reflns 6393
_refine_ls_number_restraints 0
_refine_ls_restrained_S_all 1.101
_refine_ls_R_factor_all 0.1316
_refine_ls_R_factor_gt 0.0863
_refine_ls_shift/su_max 0.000
_refine_ls_shift/su_mean 0.000
_refine_ls_structure_factor_coef Fsqd
_refine_ls_weighting_details 'w=1/[\s^2^(Fo^2^)+(0.0426P)^2^+39.1100P] where P=(Fo^2^+2Fc^2^)/3'
_refine_ls_weighting_scheme calc
_refine_ls_wR_factor_gt 0.1656
_refine_ls_wR_factor_ref 0.1842
_reflns_Friedel_coverage 0.000
_reflns_number_gt 4335
_reflns_number_total 6393
_reflns_threshold_expression 'I > 2\s(I)'
_cod_data_source_file d1dt02803k2.cif
_cod_data_source_block Compound-4
_cod_database_code 7708657
_shelx_shelxl_version_number 2014/7
_shelx_space_group_comment
;
The symmetry employed for this shelxl refinement is uniquely defined
by the following loop, which should always be used as a source of
symmetry information in preference to the above space-group names.
They are only intended as comments.
;
_shelx_estimated_absorpt_t_max 0.744
_shelx_estimated_absorpt_t_min 0.557
_olex2_refinement_description
;
1. Fixed Uiso
 At 1.2 times of:
  All C(H) groups
 At 1.5 times of:
  All C(H,H,H) groups
2.a Ternary CH refined with riding coordinates:
 C9(H9), C6(H6), C23(H23), C26(H26)
2.b Aromatic/amide H refined with riding coordinates:
 C2(H2), C17(H17), C18(H18), C19(H19), C31(H31), C30(H30), C33(H33), C34(H34),
 C15(H15), C14(H14), C16(H16), C1(H1), C32(H32), C13(H13)
2.c Idealised Me refined as rotating group:
 C10(H10A,H10B,H10C), C25(H25A,H25B,H25C), C8(H8A,H8B,H8C), C24(H24A,H24B,
 H24C), C11(H11A,H11B,H11C), C7(H7A,H7B,H7C), C27(H27A,H27B,H27C), C28(H28A,
 H28B,H28C)
;
_olex2_submission_special_instructions 'No special instructions were received'
_oxdiff_exptl_absorpt_empirical_details
;
Empirical correction (ABSPACK) includes:
- Absorption correction using spherical harmonics
- Frame scaling
;

loop_
_space_group_symop_operation_xyz
'x, y, z'
'-x, y+1/2, -z+1/2'
'-x, -y, -z'
'x, -y-1/2, z-1/2'

loop_
_atom_site_label
_atom_site_type_symbol
_atom_site_fract_x
_atom_site_fract_y
_atom_site_fract_z
_atom_site_U_iso_or_equiv
_atom_site_adp_type
_atom_site_occupancy
_atom_site_site_symmetry_order
_atom_site_calc_flag
_atom_site_refinement_flags_posn
_atom_site_refinement_flags_adp
_atom_site_refinement_flags_occupancy
_atom_site_disorder_assembly
_atom_site_disorder_group
Br1 Br 0.66311(11) 0.33017(8) 0.32919(5) 0.0471(3) Uani 1 1 d . . . . .
Br2 Br 0.94433(11) 0.51986(8) 0.31814(4) 0.0441(3) Uani 1 1 d . . . . .
Cu1 Cu 0.71401(12) 0.50920(8) 0.32723(5) 0.0329(3) Uani 1 1 d . . . . .
Cu2 Cu 0.89412(12) 0.36470(9) 0.36140(5) 0.0363(3) Uani 1 1 d . . . . .
P1 P 0.5685(2) 0.63198(18) 0.31845(9) 0.0275(6) Uani 1 1 d . . . . .
P2 P 1.0393(3) 0.25102(19) 0.39641(9) 0.0298(6) Uani 1 1 d . . . . .
N3 N 0.4360(8) 0.7300(6) 0.3914(3) 0.0300(19) Uani 1 1 d . . . . .
N4 N 0.9731(8) 0.2737(6) 0.5368(3) 0.0312(19) Uani 1 1 d . . . . .
N5 N 1.0563(8) 0.1961(6) 0.5443(3) 0.034(2) Uani 1 1 d . . . . .
N6 N 1.0945(8) 0.1753(5) 0.5005(3) 0.0286(19) Uani 1 1 d . . . . .
N1 N 0.5250(9) 0.6608(6) 0.4614(3) 0.038(2) Uani 1 1 d . . . . .
N2 N 0.4327(8) 0.7255(6) 0.4408(3) 0.036(2) Uani 1 1 d . . . . .
C9 C 0.6228(9) 0.7519(7) 0.2916(3) 0.027(2) Uani 1 1 d . . . . .
H9 H 0.5453 0.7974 0.2811 0.033 Uiso 1 1 calc R U . . .
C20 C 0.8644(9) 0.3853(7) 0.4693(3) 0.028(2) Uani 1 1 d . . . . .
C21 C 0.9597(9) 0.3014(7) 0.4876(3) 0.027(2) Uani 1 1 d . . . . .
C2 C 0.8097(9) 0.5482(6) 0.4288(3) 0.027(2) Uani 1 1 d . . . . .
H2 H 0.8342 0.6057 0.4114 0.032 Uiso 1 1 calc R U . . .
C3 C 0.6853(9) 0.5409(7) 0.4385(3) 0.029(2) Uani 1 1 d . . . . .
C12 C 0.3318(10) 0.7828(7) 0.3600(4) 0.035(2) Uani 1 1 d . . . . .
C17 C 0.3535(10) 0.8697(8) 0.3336(4) 0.039(3) Uani 1 1 d . . . . .
H17 H 0.4393 0.8972 0.3364 0.047 Uiso 1 1 calc R U . . .
C18 C 0.6482(11) 0.4553(7) 0.4637(4) 0.036(2) Uani 1 1 d . . . . .
H18 H 0.5621 0.4503 0.4708 0.043 Uiso 1 1 calc R U . . .
C29 C 1.1863(10) 0.0925(7) 0.5023(4) 0.032(2) Uani 1 1 d . . . . .
C19 C 0.7377(10) 0.3793(7) 0.4780(3) 0.030(2) Uani 1 1 d . . . . .
H19 H 0.7118 0.3208 0.4943 0.036 Uiso 1 1 calc R U . . .
C10 C 0.6846(11) 0.7280(8) 0.2466(4) 0.047(3) Uani 1 1 d . . . . .
H10A H 0.7567 0.6796 0.2563 0.071 Uiso 1 1 calc R U . . .
H10B H 0.7186 0.7908 0.2343 0.071 Uiso 1 1 calc R U . . .
H10C H 0.6186 0.6981 0.2200 0.071 Uiso 1 1 calc R U . . .
C22 C 1.0355(9) 0.2401(6) 0.4634(4) 0.027(2) Uani 1 1 d . . . . .
C5 C 0.5320(10) 0.6675(7) 0.3795(4) 0.032(2) Uani 1 1 d . . . . .
C31 C 1.2398(10) -0.0760(8) 0.4812(4) 0.039(3) Uani 1 1 d . . . . .
H31 H 1.2190 -0.1362 0.4619 0.047 Uiso 1 1 calc R U . . .
C30 C 1.1520(10) 0.0037(7) 0.4753(4) 0.033(2) Uani 1 1 d . . . . .
H30 H 1.0698 -0.0020 0.4532 0.039 Uiso 1 1 calc R U . . .
C6 C 0.4050(10) 0.5982(8) 0.2817(4) 0.039(3) Uani 1 1 d . . . . .
H6 H 0.3490 0.6607 0.2768 0.047 Uiso 1 1 calc R U . . .
C4 C 0.5865(10) 0.6230(7) 0.4251(4) 0.032(2) Uani 1 1 d . . . . .
C33 C 1.3898(11) 0.0188(8) 0.5423(4) 0.045(3) Uani 1 1 d . . . . .
H33 H 1.4702 0.0232 0.5656 0.053 Uiso 1 1 calc R U . . .
C34 C 1.3046(10) 0.0998(8) 0.5357(4) 0.038(3) Uani 1 1 d . . . . .
H34 H 1.3267 0.1609 0.5541 0.046 Uiso 1 1 calc R U . . .
C15 C 0.1241(12) 0.8764(9) 0.2992(5) 0.052(3) Uani 1 1 d . . . . .
H15 H 0.0527 0.9077 0.2775 0.063 Uiso 1 1 calc R U . . .
C14 C 0.1029(12) 0.7921(10) 0.3267(5) 0.061(4) Uani 1 1 d . . . . .
H14 H 0.0164 0.7668 0.3248 0.073 Uiso 1 1 calc R U . . .
C16 C 0.2481(12) 0.9153(8) 0.3030(4) 0.050(3) Uani 1 1 d . . . . .
H16 H 0.2616 0.9744 0.2844 0.060 Uiso 1 1 calc R U . . .
C25 C 0.9857(12) 0.1364(9) 0.3115(4) 0.050(3) Uani 1 1 d . . . . .
H25A H 0.9142 0.1840 0.2993 0.075 Uiso 1 1 calc R U . . .
H25B H 0.9663 0.0702 0.2952 0.075 Uiso 1 1 calc R U . . .
H25C H 1.0678 0.1631 0.3037 0.075 Uiso 1 1 calc R U . . .
C23 C 0.9995(11) 0.1239(8) 0.3681(4) 0.039(3) Uani 1 1 d . . . . .
H23 H 1.0724 0.0753 0.3807 0.047 Uiso 1 1 calc R U . . .
C26 C 1.2093(10) 0.2809(9) 0.3902(4) 0.043(3) Uani 1 1 d . . . . .
H26 H 1.2059 0.2964 0.3539 0.052 Uiso 1 1 calc R U . . .
C1 C 0.9014(10) 0.4704(7) 0.4446(3) 0.031(2) Uani 1 1 d . . . . .
H1 H 0.9883 0.4760 0.4385 0.037 Uiso 1 1 calc R U . . .
C8 C 0.4204(12) 0.5565(9) 0.2301(4) 0.054(3) Uani 1 1 d . . . . .
H8A H 0.4557 0.6100 0.2112 0.081 Uiso 1 1 calc R U . . .
H8B H 0.3347 0.5346 0.2115 0.081 Uiso 1 1 calc R U . . .
H8C H 0.4806 0.4983 0.2346 0.081 Uiso 1 1 calc R U . . .
C32 C 1.3575(12) -0.0703(8) 0.5145(4) 0.051(3) Uani 1 1 d . . . . .
H32 H 1.4161 -0.1265 0.5185 0.061 Uiso 1 1 calc R U . . .
C13 C 0.2070(11) 0.7439(9) 0.3572(5) 0.051(3) Uani 1 1 d . . . . .
H13 H 0.1928 0.6850 0.3758 0.061 Uiso 1 1 calc R U . . .
C24 C 0.8737(10) 0.0858(7) 0.3821(4) 0.043(3) Uani 1 1 d . . . . .
H24A H 0.8828 0.0852 0.4187 0.064 Uiso 1 1 calc R U . . .
H24B H 0.8555 0.0167 0.3691 0.064 Uiso 1 1 calc R U . . .
H24C H 0.8013 0.1309 0.3677 0.064 Uiso 1 1 calc R U . . .
C11 C 0.7210(11) 0.8046(8) 0.3317(4) 0.045(3) Uani 1 1 d . . . . .
H11A H 0.6769 0.8281 0.3586 0.067 Uiso 1 1 calc R U . . .
H11B H 0.7588 0.8631 0.3170 0.067 Uiso 1 1 calc R U . . .
H11C H 0.7910 0.7568 0.3455 0.067 Uiso 1 1 calc R U . . .
C7 C 0.3393(11) 0.5182(8) 0.3104(5) 0.052(3) Uani 1 1 d . . . . .
H7A H 0.3965 0.4585 0.3173 0.078 Uiso 1 1 calc R U . . .
H7B H 0.2552 0.4977 0.2901 0.078 Uiso 1 1 calc R U . . .
H7C H 0.3244 0.5475 0.3421 0.078 Uiso 1 1 calc R U . . .
C27 C 1.3117(11) 0.1970(11) 0.4034(5) 0.070(4) Uani 1 1 d . . . . .
H27A H 1.3332 0.1890 0.4399 0.105 Uiso 1 1 calc R U . . .
H27B H 1.3910 0.2153 0.3907 0.105 Uiso 1 1 calc R U . . .
H27C H 1.2765 0.1327 0.3881 0.105 Uiso 1 1 calc R U . . .
C28 C 1.2528(12) 0.3804(10) 0.4187(5) 0.062(4) Uani 1 1 d . . . . .
H28A H 1.1882 0.4339 0.4076 0.093 Uiso 1 1 calc R U . . .
H28B H 1.3384 0.4013 0.4119 0.093 Uiso 1 1 calc R U . . .
H28C H 1.2595 0.3691 0.4548 0.093 Uiso 1 1 calc R U . . .

loop_
_atom_site_aniso_label
_atom_site_aniso_U_11
_atom_site_aniso_U_22
_atom_site_aniso_U_33
_atom_site_aniso_U_23
_atom_site_aniso_U_13
_atom_site_aniso_U_12
Br1 0.0447(7) 0.0251(5) 0.0643(8) -0.0011(5) -0.0084(6) -0.0014(5)
Br2 0.0438(7) 0.0370(6) 0.0498(7) 0.0057(5) 0.0042(5) -0.0020(5)
Cu1 0.0367(7) 0.0190(6) 0.0405(7) 0.0017(5) 0.0007(6) 0.0039(5)
Cu2 0.0378(8) 0.0249(6) 0.0419(8) 0.0028(6) -0.0035(6) 0.0037(5)
P1 0.0332(14) 0.0184(12) 0.0290(14) -0.0002(11) 0.0007(11) 0.0006(11)
P2 0.0322(14) 0.0263(13) 0.0295(14) -0.0029(11) 0.0019(11) 0.0031(11)
N3 0.038(5) 0.023(4) 0.030(5) 0.000(4) 0.008(4) 0.005(4)
N4 0.040(5) 0.024(4) 0.029(5) -0.003(4) 0.004(4) 0.002(4)
N5 0.037(5) 0.031(5) 0.031(5) -0.002(4) -0.002(4) -0.003(4)
N6 0.040(5) 0.016(4) 0.026(4) 0.000(3) -0.002(4) -0.006(4)
N1 0.050(6) 0.024(5) 0.039(5) 0.002(4) 0.008(4) 0.006(4)
N2 0.042(5) 0.030(5) 0.039(5) 0.000(4) 0.013(4) 0.008(4)
C9 0.022(5) 0.025(5) 0.036(6) 0.006(4) 0.007(4) 0.008(4)
C20 0.036(6) 0.021(5) 0.023(5) -0.001(4) -0.004(4) 0.002(4)
C21 0.025(5) 0.021(5) 0.031(6) 0.001(4) -0.003(4) -0.004(4)
C2 0.044(6) 0.007(4) 0.026(5) -0.004(4) -0.003(4) -0.007(4)
C3 0.035(6) 0.019(5) 0.030(5) -0.003(4) -0.002(4) 0.001(4)
C12 0.040(6) 0.027(5) 0.041(6) 0.001(5) 0.013(5) 0.008(5)
C17 0.038(6) 0.027(5) 0.052(7) 0.002(5) 0.010(5) 0.009(5)
C18 0.044(6) 0.025(5) 0.040(6) 0.006(5) 0.014(5) -0.003(5)
C29 0.036(6) 0.027(5) 0.030(6) 0.006(4) 0.001(5) 0.001(4)
C19 0.041(6) 0.020(5) 0.031(5) 0.000(4) 0.009(5) 0.000(4)
C10 0.063(8) 0.034(6) 0.046(7) 0.009(5) 0.015(6) -0.002(6)
C22 0.026(5) 0.014(4) 0.039(6) -0.004(4) -0.002(4) -0.005(4)
C5 0.039(6) 0.018(5) 0.036(6) 0.003(4) 0.002(5) -0.012(4)
C31 0.041(7) 0.027(6) 0.048(7) -0.005(5) 0.007(5) -0.001(5)
C30 0.044(6) 0.018(5) 0.036(6) -0.003(4) 0.008(5) -0.002(4)
C6 0.041(7) 0.026(5) 0.046(7) -0.004(5) -0.003(5) 0.006(5)
C4 0.034(6) 0.020(5) 0.043(6) -0.003(5) 0.006(5) -0.004(4)
C33 0.046(7) 0.028(6) 0.053(7) -0.001(5) -0.009(5) 0.009(5)
C34 0.043(7) 0.035(6) 0.036(6) -0.001(5) 0.007(5) -0.010(5)
C15 0.048(8) 0.044(7) 0.067(8) 0.017(6) 0.014(6) 0.018(6)
C14 0.034(7) 0.053(8) 0.097(10) 0.010(8) 0.015(7) 0.010(6)
C16 0.064(9) 0.031(6) 0.055(7) 0.011(6) 0.010(6) 0.011(6)
C25 0.070(8) 0.047(7) 0.031(6) -0.013(5) 0.006(6) 0.018(6)
C23 0.050(7) 0.028(5) 0.035(6) -0.008(5) -0.002(5) 0.010(5)
C26 0.030(6) 0.055(7) 0.042(7) 0.008(6) 0.003(5) 0.001(5)
C1 0.041(6) 0.024(5) 0.024(5) 0.003(4) -0.002(4) 0.000(4)
C8 0.065(8) 0.045(7) 0.042(7) -0.005(6) -0.015(6) 0.004(6)
C32 0.060(8) 0.029(6) 0.064(8) 0.007(6) 0.010(7) 0.012(6)
C13 0.045(7) 0.038(6) 0.075(9) 0.021(6) 0.025(6) 0.017(6)
C24 0.045(7) 0.023(5) 0.050(7) -0.005(5) -0.017(5) 0.002(5)
C11 0.067(8) 0.033(6) 0.034(6) -0.003(5) 0.006(5) -0.019(6)
C7 0.044(7) 0.031(6) 0.075(9) -0.002(6) -0.005(6) -0.011(5)
C27 0.040(7) 0.089(11) 0.082(10) 0.034(8) 0.014(7) 0.024(7)
C28 0.039(7) 0.073(9) 0.069(9) 0.006(7) -0.001(6) -0.021(7)

loop_
_atom_type_symbol
_atom_type_description
_atom_type_scat_dispersion_real
_atom_type_scat_dispersion_imag
_atom_type_scat_source
C C 0.0033 0.0016 'International Tables Vol C Tables 4.2.6.8 and 6.1.1.4'
H H 0.0000 0.0000 'International Tables Vol C Tables 4.2.6.8 and 6.1.1.4'
Br Br -0.2901 2.4595 'International Tables Vol C Tables 4.2.6.8 and 6.1.1.4'
Cu Cu 0.3201 1.2651 'International Tables Vol C Tables 4.2.6.8 and 6.1.1.4'
N N 0.0061 0.0033 'International Tables Vol C Tables 4.2.6.8 and 6.1.1.4'
P P 0.1023 0.0942 'International Tables Vol C Tables 4.2.6.8 and 6.1.1.4'

loop_
_geom_angle_atom_site_label_1
_geom_angle_atom_site_label_2
_geom_angle_atom_site_label_3
_geom_angle
_geom_angle_site_symmetry_1
_geom_angle_site_symmetry_3
_geom_angle_publ_flag
Cu1 Br1 Cu2 67.77(5) . . ?
Cu1 Br2 Cu2 66.86(5) . . ?
Br1 Cu1 Br2 106.22(6) . . ?
Br1 Cu1 Cu2 56.55(4) . . ?
Br2 Cu1 Cu2 56.63(4) . . ?
P1 Cu1 Br1 124.76(9) . . ?
P1 Cu1 Br2 127.73(9) . . ?
P1 Cu1 Cu2 166.42(9) . . ?
Br1 Cu2 Br2 105.35(6) . . ?
Br1 Cu2 Cu1 55.68(4) . . ?
Br2 Cu2 Cu1 56.51(4) . . ?
P2 Cu2 Br1 125.19(9) . . ?
P2 Cu2 Br2 125.35(9) . . ?
P2 Cu2 Cu1 174.66(9) . . ?
C9 P1 Cu1 114.3(3) . . ?
C5 P1 Cu1 110.1(3) . . ?
C5 P1 C9 105.5(4) . . ?
C5 P1 C6 103.0(5) . . ?
C6 P1 Cu1 115.2(3) . . ?
C6 P1 C9 107.7(4) . . ?
C22 P2 Cu2 110.0(3) . . ?
C22 P2 C23 107.3(4) . . ?
C22 P2 C26 107.8(5) . . ?
C23 P2 Cu2 110.4(3) . . ?
C26 P2 Cu2 113.9(4) . . ?
C26 P2 C23 107.3(5) . . ?
N2 N3 C12 117.3(8) . . ?
N2 N3 C5 111.2(8) . . ?
C5 N3 C12 130.7(8) . . ?
N5 N4 C21 107.4(8) . . ?
N4 N5 N6 108.0(7) . . ?
N5 N6 C29 115.1(7) . . ?
N5 N6 C22 110.9(8) . . ?
C22 N6 C29 134.0(8) . . ?
N2 N1 C4 109.1(8) . . ?
N1 N2 N3 107.3(7) . . ?
P1 C9 H9 109.3 . . ?
C10 C9 P1 110.1(7) . . ?
C10 C9 H9 109.3 . . ?
C11 C9 P1 108.5(6) . . ?
C11 C9 H9 109.3 . . ?
C11 C9 C10 110.2(8) . . ?
C19 C20 C21 119.5(8) . . ?
C19 C20 C1 118.9(9) . . ?
C1 C20 C21 121.6(9) . . ?
N4 C21 C20 117.3(8) . . ?
N4 C21 C22 110.4(8) . . ?
C22 C21 C20 132.2(9) . . ?
C3 C2 H2 120.0 . . ?
C3 C2 C1 120.0(9) . . ?
C1 C2 H2 120.0 . . ?
C2 C3 C18 120.2(9) . . ?
C2 C3 C4 122.4(8) . . ?
C18 C3 C4 117.4(9) . . ?
C17 C12 N3 122.0(9) . . ?
C13 C12 N3 116.9(9) . . ?
C13 C12 C17 121.1(10) . . ?
C12 C17 H17 120.7 . . ?
C16 C17 C12 118.7(10) . . ?
C16 C17 H17 120.7 . . ?
C3 C18 H18 120.4 . . ?
C19 C18 C3 119.1(10) . . ?
C19 C18 H18 120.4 . . ?
C30 C29 N6 120.9(9) . . ?
C30 C29 C34 120.8(9) . . ?
C34 C29 N6 117.9(9) . . ?
C20 C19 H19 119.0 . . ?
C18 C19 C20 121.9(9) . . ?
C18 C19 H19 119.0 . . ?
C9 C10 H10A 109.5 . . ?
C9 C10 H10B 109.5 . . ?
C9 C10 H10C 109.5 . . ?
H10A C10 H10B 109.5 . . ?
H10A C10 H10C 109.5 . . ?
H10B C10 H10C 109.5 . . ?
N6 C22 P2 133.4(7) . . ?
N6 C22 C21 103.3(8) . . ?
C21 C22 P2 123.3(7) . . ?
N3 C5 P1 130.3(7) . . ?
N3 C5 C4 103.6(8) . . ?
C4 C5 P1 125.5(8) . . ?
C30 C31 H31 119.3 . . ?
C30 C31 C32 121.4(10) . . ?
C32 C31 H31 119.3 . . ?
C29 C30 H30 120.8 . . ?
C31 C30 C29 118.5(10) . . ?
C31 C30 H30 120.8 . . ?
P1 C6 H6 109.0 . . ?
C8 C6 P1 109.6(8) . . ?
C8 C6 H6 109.0 . . ?
C7 C6 P1 109.7(7) . . ?
C7 C6 H6 109.0 . . ?
C7 C6 C8 110.4(9) . . ?
N1 C4 C3 118.8(9) . . ?
N1 C4 C5 108.8(9) . . ?
C5 C4 C3 132.2(9) . . ?
C34 C33 H33 120.2 . . ?
C34 C33 C32 119.5(10) . . ?
C32 C33 H33 120.2 . . ?
C29 C34 H34 120.0 . . ?
C33 C34 C29 120.1(10) . . ?
C33 C34 H34 120.0 . . ?
C14 C15 H15 119.9 . . ?
C16 C15 H15 119.9 . . ?
C16 C15 C14 120.1(11) . . ?
C15 C14 H14 119.8 . . ?
C15 C14 C13 120.4(11) . . ?
C13 C14 H14 119.8 . . ?
C17 C16 H16 119.6 . . ?
C15 C16 C17 120.8(11) . . ?
C15 C16 H16 119.6 . . ?
H25A C25 H25B 109.5 . . ?
H25A C25 H25C 109.5 . . ?
H25B C25 H25C 109.5 . . ?
C23 C25 H25A 109.5 . . ?
C23 C25 H25B 109.5 . . ?
C23 C25 H25C 109.5 . . ?
P2 C23 H23 109.7 . . ?
C25 C23 P2 107.0(7) . . ?
C25 C23 H23 109.7 . . ?
C24 C23 P2 109.3(7) . . ?
C24 C23 C25 111.4(9) . . ?
C24 C23 H23 109.7 . . ?
P2 C26 H26 106.0 . . ?
C27 C26 P2 117.4(8) . . ?
C27 C26 H26 106.0 . . ?
C27 C26 C28 111.5(10) . . ?
C28 C26 P2 109.2(8) . . ?
C28 C26 H26 106.0 . . ?
C20 C1 C2 119.8(9) . . ?
C20 C1 H1 120.1 . . ?
C2 C1 H1 120.1 . . ?
C6 C8 H8A 109.5 . . ?
C6 C8 H8B 109.5 . . ?
C6 C8 H8C 109.5 . . ?
H8A C8 H8B 109.5 . . ?
H8A C8 H8C 109.5 . . ?
H8B C8 H8C 109.5 . . ?
C31 C32 C33 119.6(10) . . ?
C31 C32 H32 120.2 . . ?
C33 C32 H32 120.2 . . ?
C12 C13 C14 118.9(11) . . ?
C12 C13 H13 120.6 . . ?
C14 C13 H13 120.6 . . ?
C23 C24 H24A 109.5 . . ?
C23 C24 H24B 109.5 . . ?
C23 C24 H24C 109.5 . . ?
H24A C24 H24B 109.5 . . ?
H24A C24 H24C 109.5 . . ?
H24B C24 H24C 109.5 . . ?
C9 C11 H11A 109.5 . . ?
C9 C11 H11B 109.5 . . ?
C9 C11 H11C 109.5 . . ?
H11A C11 H11B 109.5 . . ?
H11A C11 H11C 109.5 . . ?
H11B C11 H11C 109.5 . . ?
C6 C7 H7A 109.5 . . ?
C6 C7 H7B 109.5 . . ?
C6 C7 H7C 109.5 . . ?
H7A C7 H7B 109.5 . . ?
H7A C7 H7C 109.5 . . ?
H7B C7 H7C 109.5 . . ?
C26 C27 H27A 109.5 . . ?
C26 C27 H27B 109.5 . . ?
C26 C27 H27C 109.5 . . ?
H27A C27 H27B 109.5 . . ?
H27A C27 H27C 109.5 . . ?
H27B C27 H27C 109.5 . . ?
C26 C28 H28A 109.5 . . ?
C26 C28 H28B 109.5 . . ?
C26 C28 H28C 109.5 . . ?
H28A C28 H28B 109.5 . . ?
H28A C28 H28C 109.5 . . ?
H28B C28 H28C 109.5 . . ?

loop_
_geom_bond_atom_site_label_1
_geom_bond_atom_site_label_2
_geom_bond_distance
_geom_bond_site_symmetry_2
_geom_bond_publ_flag
Br1 Cu1 2.4120(15) . ?
Br1 Cu2 2.4369(17) . ?
Br2 Cu1 2.4519(17) . ?
Br2 Cu2 2.4552(16) . ?
Cu1 Cu2 2.7036(16) . ?
Cu1 P1 2.191(3) . ?
Cu2 P2 2.207(3) . ?
P1 C9 1.865(9) . ?
P1 C5 1.827(10) . ?
P1 C6 1.856(10) . ?
P2 C22 1.832(10) . ?
P2 C23 1.852(10) . ?
P2 C26 1.845(11) . ?
N3 N2 1.349(10) . ?
N3 C12 1.427(12) . ?
N3 C5 1.374(12) . ?
N4 N5 1.327(11) . ?
N4 C21 1.365(11) . ?
N5 N6 1.350(11) . ?
N6 C29 1.440(12) . ?
N6 C22 1.373(11) . ?
N1 N2 1.324(11) . ?
N1 C4 1.363(12) . ?
C9 H9 1.0000 . ?
C9 C10 1.516(13) . ?
C9 C11 1.513(13) . ?
C20 C21 1.502(12) . ?
C20 C19 1.380(13) . ?
C20 C1 1.394(13) . ?
C21 C22 1.374(13) . ?
C2 H2 0.9500 . ?
C2 C3 1.368(13) . ?
C2 C1 1.407(12) . ?
C3 C18 1.406(13) . ?
C3 C4 1.486(13) . ?
C12 C17 1.389(14) . ?
C12 C13 1.381(15) . ?
C17 H17 0.9500 . ?
C17 C16 1.381(14) . ?
C18 H18 0.9500 . ?
C18 C19 1.369(13) . ?
C29 C30 1.388(13) . ?
C29 C34 1.388(13) . ?
C19 H19 0.9500 . ?
C10 H10A 0.9800 . ?
C10 H10B 0.9800 . ?
C10 H10C 0.9800 . ?
C5 C4 1.390(13) . ?
C31 H31 0.9500 . ?
C31 C30 1.378(13) . ?
C31 C32 1.380(15) . ?
C30 H30 0.9500 . ?
C6 H6 1.0000 . ?
C6 C8 1.541(14) . ?
C6 C7 1.540(15) . ?
C33 H33 0.9500 . ?
C33 C34 1.374(14) . ?
C33 C32 1.398(15) . ?
C34 H34 0.9500 . ?
C15 H15 0.9500 . ?
C15 C14 1.376(16) . ?
C15 C16 1.370(16) . ?
C14 H14 0.9500 . ?
C14 C13 1.386(15) . ?
C16 H16 0.9500 . ?
C25 H25A 0.9800 . ?
C25 H25B 0.9800 . ?
C25 H25C 0.9800 . ?
C25 C23 1.525(14) . ?
C23 H23 1.0000 . ?
C23 C24 1.511(15) . ?
C26 H26 1.0000 . ?
C26 C27 1.526(15) . ?
C26 C28 1.543(16) . ?
C1 H1 0.9500 . ?
C8 H8A 0.9800 . ?
C8 H8B 0.9800 . ?
C8 H8C 0.9800 . ?
C32 H32 0.9500 . ?
C13 H13 0.9500 . ?
C24 H24A 0.9800 . ?
C24 H24B 0.9800 . ?
C24 H24C 0.9800 . ?
C11 H11A 0.9800 . ?
C11 H11B 0.9800 . ?
C11 H11C 0.9800 . ?
C7 H7A 0.9800 . ?
C7 H7B 0.9800 . ?
C7 H7C 0.9800 . ?
C27 H27A 0.9800 . ?
C27 H27B 0.9800 . ?
C27 H27C 0.9800 . ?
C28 H28A 0.9800 . ?
C28 H28B 0.9800 . ?
C28 H28C 0.9800 . ?

loop_
_geom_torsion_atom_site_label_1
_geom_torsion_atom_site_label_2
_geom_torsion_atom_site_label_3
_geom_torsion_atom_site_label_4
_geom_torsion
_geom_torsion_site_symmetry_1
_geom_torsion_site_symmetry_2
_geom_torsion_site_symmetry_3
_geom_torsion_site_symmetry_4
_geom_torsion_publ_flag
Cu1 P1 C9 C10 46.2(7) . . . . ?
Cu1 P1 C9 C11 -74.5(7) . . . . ?
Cu1 P1 C5 N3 -170.3(8) . . . . ?
Cu1 P1 C5 C4 -0.8(9) . . . . ?
Cu1 P1 C6 C8 -54.9(8) . . . . ?
Cu1 P1 C6 C7 66.5(8) . . . . ?
Cu2 P2 C22 N6 172.4(8) . . . . ?
Cu2 P2 C22 C21 -5.0(8) . . . . ?
Cu2 P2 C23 C25 53.1(8) . . . . ?
Cu2 P2 C23 C24 -67.7(7) . . . . ?
Cu2 P2 C26 C27 -167.7(8) . . . . ?
Cu2 P2 C26 C28 64.1(8) . . . . ?
P1 C5 C4 N1 -173.0(7) . . . . ?
P1 C5 C4 C3 1.4(16) . . . . ?
N3 C12 C17 C16 178.5(9) . . . . ?
N3 C12 C13 C14 -179.3(10) . . . . ?
N3 C5 C4 N1 -1.2(10) . . . . ?
N3 C5 C4 C3 173.2(10) . . . . ?
N4 N5 N6 C29 179.7(7) . . . . ?
N4 N5 N6 C22 -0.1(10) . . . . ?
N4 C21 C22 P2 177.9(6) . . . . ?
N4 C21 C22 N6 -0.2(10) . . . . ?
N5 N4 C21 C20 177.1(8) . . . . ?
N5 N4 C21 C22 0.1(10) . . . . ?
N5 N6 C29 C30 115.1(10) . . . . ?
N5 N6 C29 C34 -58.3(11) . . . . ?
N5 N6 C22 P2 -177.6(7) . . . . ?
N5 N6 C22 C21 0.1(9) . . . . ?
N6 C29 C30 C31 -175.2(9) . . . . ?
N6 C29 C34 C33 173.7(9) . . . . ?
N2 N3 C12 C17 117.1(10) . . . . ?
N2 N3 C12 C13 -62.6(12) . . . . ?
N2 N3 C5 P1 172.1(7) . . . . ?
N2 N3 C5 C4 0.8(10) . . . . ?
N2 N1 C4 C3 -174.0(8) . . . . ?
N2 N1 C4 C5 1.2(11) . . . . ?
C9 P1 C5 N3 65.9(9) . . . . ?
C9 P1 C5 C4 -124.6(8) . . . . ?
C9 P1 C6 C8 74.0(8) . . . . ?
C9 P1 C6 C7 -164.6(7) . . . . ?
C20 C21 C22 P2 1.5(14) . . . . ?
C20 C21 C22 N6 -176.5(9) . . . . ?
C21 N4 N5 N6 -0.1(9) . . . . ?
C21 C20 C19 C18 177.6(9) . . . . ?
C21 C20 C1 C2 -179.0(8) . . . . ?
C2 C3 C18 C19 -0.5(14) . . . . ?
C2 C3 C4 N1 -126.5(10) . . . . ?
C2 C3 C4 C5 59.5(15) . . . . ?
C3 C2 C1 C20 1.2(13) . . . . ?
C3 C18 C19 C20 1.5(15) . . . . ?
C12 N3 N2 N1 170.4(8) . . . . ?
C12 N3 C5 P1 3.2(15) . . . . ?
C12 N3 C5 C4 -168.1(9) . . . . ?
C12 C17 C16 C15 0.7(17) . . . . ?
C17 C12 C13 C14 1.0(17) . . . . ?
C18 C3 C4 N1 51.0(12) . . . . ?
C18 C3 C4 C5 -122.9(12) . . . . ?
C29 N6 C22 P2 2.6(16) . . . . ?
C29 N6 C22 C21 -179.6(9) . . . . ?
C19 C20 C21 N4 -51.6(12) . . . . ?
C19 C20 C21 C22 124.5(11) . . . . ?
C19 C20 C1 C2 -0.3(13) . . . . ?
C22 P2 C23 C25 172.9(7) . . . . ?
C22 P2 C23 C24 52.2(8) . . . . ?
C22 P2 C26 C27 70.1(10) . . . . ?
C22 P2 C26 C28 -58.2(8) . . . . ?
C22 N6 C29 C30 -65.2(14) . . . . ?
C22 N6 C29 C34 121.4(11) . . . . ?
C5 P1 C9 C10 167.3(7) . . . . ?
C5 P1 C9 C11 46.6(8) . . . . ?
C5 P1 C6 C8 -174.8(7) . . . . ?
C5 P1 C6 C7 -53.4(8) . . . . ?
C5 N3 N2 N1 -0.1(10) . . . . ?
C5 N3 C12 C17 -74.5(14) . . . . ?
C5 N3 C12 C13 105.8(12) . . . . ?
C30 C29 C34 C33 0.3(16) . . . . ?
C30 C31 C32 C33 -1.2(17) . . . . ?
C6 P1 C9 C10 -83.2(8) . . . . ?
C6 P1 C9 C11 156.1(7) . . . . ?
C6 P1 C5 N3 -47.0(9) . . . . ?
C6 P1 C5 C4 122.6(9) . . . . ?
C4 N1 N2 N3 -0.7(10) . . . . ?
C4 C3 C18 C19 -178.2(9) . . . . ?
C34 C29 C30 C31 -2.0(15) . . . . ?
C34 C33 C32 C31 -0.6(18) . . . . ?
C15 C14 C13 C12 1.0(19) . . . . ?
C14 C15 C16 C17 1.3(19) . . . . ?
C16 C15 C14 C13 -2.1(19) . . . . ?
C23 P2 C22 N6 52.3(10) . . . . ?
C23 P2 C22 C21 -125.1(8) . . . . ?
C23 P2 C26 C27 -45.2(10) . . . . ?
C23 P2 C26 C28 -173.4(7) . . . . ?
C26 P2 C22 N6 -62.9(10) . . . . ?
C26 P2 C22 C21 119.7(8) . . . . ?
C26 P2 C23 C25 -71.5(8) . . . . ?
C26 P2 C23 C24 167.7(7) . . . . ?
C1 C20 C21 N4 127.0(9) . . . . ?
C1 C20 C21 C22 -56.8(14) . . . . ?
C1 C20 C19 C18 -1.1(14) . . . . ?
C1 C2 C3 C18 -0.8(13) . . . . ?
C1 C2 C3 C4 176.8(8) . . . . ?
C32 C31 C30 C29 2.5(16) . . . . ?
C32 C33 C34 C29 1.1(17) . . . . ?
C13 C12 C17 C16 -1.9(16) . . . . ?
